data_7251842
loop_
_publ_author_name
'Pinz\'on-Vanegas, Cristian'
'Villa-Rivera, Jorge J.'
'S\'anchez-Mendieta, V\'ictor'
'Mart\'inez-Otero, Diego'
'Barroso-Flores, Joaqu\'in'
'Vilchis-Nestor, Alfredo R.'
'Lifante-Pedrola, Gin\'es'
'Amo-Ochoa, Pilar'
'Dorazco-Gonz\'alez, Alejandro'

_publ_section_title
;
 Structural studies, thermochromic luminescent properties and
 crystal-to-crystal transformation of a double-stranded
 CuI--I-bisquinoline coordination polymer
;
_journal_issue 19
_journal_name_full 'RSC Advances'
_journal_page_first 17158
_journal_page_last 17175
_journal_paper_doi 10.1039/D6RA01043A
_journal_volume 16
_journal_year 2026
_chemical_formula_moiety 'C25 H17 Cu I N5 O2'
_chemical_formula_sum 'C25 H17 Cu I N5 O2'
_chemical_formula_weight 609.88
_chemical_name_systematic 'CP1-BzCN amber prism 275K'
_space_group_crystal_system monoclinic
_space_group_IT_number 14
_space_group_name_Hall '-P 2ybc'
_space_group_name_H-M_alt 'P 1 21/c 1'
_atom_sites_solution_hydrogens geom
_atom_sites_solution_primary dual
_audit_creation_date 2025-07-16
_audit_creation_method
;
Olex2 1.5-ac7-016
(compiled 2025.05.29 svn.r8cd99b3d for Rigaku Oxford Diffraction, GUI svn.r7254)
;
_audit_update_record
;
2025-09-18 deposited with the CCDC.	2026-03-26 downloaded from the CCDC.
;
_cell_angle_alpha 90
_cell_angle_beta 95.3220(10)
_cell_angle_gamma 90
_cell_formula_units_Z 4
_cell_length_a 24.5179(2)
_cell_length_b 12.10340(10)
_cell_length_c 7.53410(10)
_cell_measurement_reflns_used 24534
_cell_measurement_temperature 275.00(10)
_cell_measurement_theta_max 68.2170
_cell_measurement_theta_min 3.6050
_cell_volume 2226.11(4)
_computing_cell_refinement 'CrysAlisPro 1.171.44.117a (Rigaku OD, 2025)'
_computing_data_collection 'CrysAlisPro system (CCD 44.117a 64-bit (release 07-07-2025))'
_computing_data_reduction 'CrysAlisPro 1.171.44.117a (Rigaku OD, 2025)'
_computing_molecular_graphics 'Olex2 1.5-ac7-016 (Dolomanov et al., 2009)'
_computing_publication_material 'Olex2 1.5-ac7-016 (Dolomanov et al., 2009)'
_computing_structure_refinement 'SHELXL 2018/3 (Sheldrick, 2015)'
_computing_structure_solution 'SHELXT 2018/2 (Sheldrick, 2018)'
_diffrn_ambient_environment air
_diffrn_ambient_temperature 275.00(10)
_diffrn_detector 'Hybrid Pixel Array Detector'
_diffrn_detector_area_resol_mean 10.0000
_diffrn_detector_type 'HyPix-Arc 100'
_diffrn_measured_fraction_theta_full 1.000
_diffrn_measured_fraction_theta_max 1.000
_diffrn_measurement_details
;
List of Runs (angles in degrees, time in seconds):

  # Type    Start    End  Width  t~exp~   \w     \q     \k     \f   Frames
#--------------------------------------------------------------------------
  1  \w    -65.00 -22.00   0.50    0.06    --  -87.36  61.00-120.00   86
  2  \w    -11.00  23.00   0.50    0.06    --  -51.77   8.00  15.00   68
  3  \w    -47.00 -11.00   0.50    0.06    --  -87.36  45.00 150.00   72
  4  \w    -48.00 -14.00   0.50    0.06    --    2.00 118.00  83.10   68
  5  \w    -55.00 -30.00   0.50    0.06    --   18.00 157.00 135.35   50
  6  \w      3.00  28.00   0.50    0.06    --   38.00  95.00 122.94   50
  7  \w      8.00  33.00   0.50    0.06    --   42.00  93.00 -10.70   50
  8  \w     10.00  35.00   0.50    0.06    --   42.00  90.00-122.73   50
  9  \w     54.00  82.00   0.50    0.06    --   50.52   8.00  15.00   56
 10  \w     30.00  55.00   0.50    0.06    --   54.00  77.00 138.76   50
 11  \w     36.00  64.00   0.50    0.06    --   58.00  77.00 170.03   56
 12  \w     46.00  72.00   0.50    0.06    --   70.00  77.00 144.38   52
 13  \w     50.00  75.00   0.50    0.06    --   74.00  77.00 139.53   50
 14  \w     54.00  81.00   0.50    0.06    --   78.00  77.00 164.19   54
 15  \w     52.00  78.00   0.50    0.06    --   74.00  77.00  90.22   52
 16  \w     51.00  77.00   0.50    0.06    --   74.00  77.00  83.55   52
 17  \w     38.00  73.00   0.50    0.06    --   62.00  77.00  45.96   70
 18  \w     40.00  65.00   0.50    0.06    --   62.00  75.00  70.15   50
 19  \w     31.00  56.00   0.50    0.06    --   54.00  75.00 115.25   50
 20  \w     34.00  60.00   0.50    0.06    --   58.00  76.00 142.16   52
 21  \w     78.00 133.00   0.50    0.06    --  102.50  77.00  90.00  110
 22  \w    129.00 156.00   0.50    0.06    --  102.50   8.00  15.00   54
 23  \w     89.00 115.00   0.50    0.06    --  102.50   8.00  15.00   52
 24  \w     39.00  64.00   0.50    0.06    --  102.50   8.00  15.00   50
 25  \w     36.00  75.00   0.50    0.06    --  102.50 -95.00 120.00   78
 26  \w     64.00  90.00   0.50    0.06    --  102.50 -95.00  90.00   52
 27  \w     37.00  63.00   0.50    0.06    --  102.50 -95.00  90.00   52
 28  \w     47.00  72.00   0.50    0.06    --  102.50-125.00-180.00   50
 29  \w     87.00 112.00   0.50    0.06    --  102.50-125.00-180.00   50
 30  \w     37.00 104.00   0.50    0.06    --  102.50 -95.00-180.00  134
 31  \w    -24.00  25.00   0.50    0.06    --   50.52  -8.00-159.00   98
 32  \w     26.00  54.00   0.50    0.06    --  102.50 -45.00-150.00   56
 33  \w     26.00  53.00   0.50    0.06    --  102.50 -45.00   0.00   54
 34  \w     27.00  52.00   0.50    0.06    --  102.50 -45.00  60.00   50
 35  \w     27.00  53.00   0.50    0.06    --  102.50 -45.00  90.00   52
 36  \w     -9.00  47.00   0.50    0.06    --   50.52 -38.00  30.00  112
 37  \w    -83.00 -57.00   0.50    0.06    --  -82.00 -77.00  51.07   52
 38  \w    -85.00 -59.00   0.50    0.06    --  -82.00 -77.00 151.60   52
 39  \w    -89.00 -61.00   0.50    0.06    --  -86.00 -77.00 153.75   56
 40  \w    -90.00 -65.00   0.50    0.06    --  -90.00 -77.00 139.27   50
 41  \w    -89.00 -63.00   0.50    0.06    --  -87.36 -77.00  90.00   52
 42  \w   -100.00 -65.00   0.50    0.06    --  -90.00 -77.00  70.89   70
 43  \w    -90.00 -64.00   0.50    0.06    --  -87.36 -77.00  60.00   52
 44  \w    -96.00 -71.00   0.50    0.06    --  -95.50 -77.00 115.89   50
 45  \w   -102.00 -72.00   0.50    0.06    --  -95.50 -77.00 135.11   60
 46  \w    -92.00 -63.00   0.50    0.06    --  -86.00 -75.00 117.69   58
 47  \w    -92.00 -67.00   0.50    0.06    --  -90.00 -75.00 100.80   50
 48  \w    -84.00 -59.00   0.50    0.06    --  -82.00 -75.00 103.47   50
 49  \w   -147.00 -73.00   0.50    0.06    --  -95.50 -77.00  74.77  148
 50  \w   -162.00-123.00   0.50    0.06    --  -95.50 -77.00 135.11   78
 51  \w   -147.00-121.00   0.50    0.06    --  -90.00 -75.00 100.80   52
 52  \w   -151.00-125.00   0.50    0.06    --  -90.00 -75.00  34.16   52
 53  \w    -90.00 -64.00   0.50    0.06    --  -86.00 -75.00  78.05   52
 54  \w    -77.00 -51.00   0.50    0.06    --  -74.00 -74.00  64.84   52
 55  \w    -77.00 -51.00   0.50    0.06    --  -74.00 -74.00  76.89   52
 56  \w    -77.00 -51.00   0.50    0.06    --  -74.00 -74.00  70.86   52
 57  \w   -150.00 -71.00   0.50    0.06    --  -94.00 -74.00 155.72  158
 58  \w   -163.00 -78.00   0.50    0.06    --  -94.00 -73.00  52.03  170
 59  \w    -99.00 -70.00   0.50    0.06    --  -90.00 -72.00 139.27   58
 60  \w    -81.00 -56.00   0.50    0.06    --  -78.00 -72.00 115.79   50
 61  \w    -83.00 -57.00   0.50    0.06    --  -78.00 -72.00  88.84   52
 62  \w   -105.00 -75.00   0.50    0.06    --  -95.50 -71.00 111.80   60
 63  \w   -100.00 -72.00   0.50    0.06    --  -94.00 -72.00  55.43   56
 64  \w   -118.00 -65.00   0.50    0.06    --  -86.00 -71.00  60.11  106
 65  \w   -127.00 -99.00   0.50    0.06    --  -86.00 -70.00  82.96   56
 66  \w    -92.00 -66.00   0.50    0.06    --  -86.00 -70.00  82.96   52
 67  \w    -94.00 -53.00   0.50    0.06    --  -70.00 -68.00 152.20   82
 68  \w    -96.00 -70.00   0.50    0.06    --  -90.00 -75.00  34.16   52
 69  \w   -130.00 -66.00   0.50    0.06    --  -86.00 -66.00  21.82  128
 70  \w   -166.00 -75.00   0.50    0.06    --  -95.50 -69.00  10.76  182
 71  \w   -116.00 -63.00   0.50    0.06    --  -87.36 -77.00-180.00  106
 72  \w    -80.00 -55.00   0.50    0.06    --  -51.77  -8.00-159.00   50
 73  \w   -110.00 -85.00   0.50    0.06    --  -87.36  -8.00-159.00   50
 74  \w    -78.00 -53.00   0.50    0.06    --  -87.36 125.00   0.00   50
 75  \w    -56.00 -29.00   0.50    0.06    --  -95.50 110.00 -45.17   54
 76  \w   -108.00 -60.00   0.50    0.06    --  -95.50 110.00 -45.17   96
;
_diffrn_measurement_device 'four-circle diffractometer'
_diffrn_measurement_device_type 'XtaLAB Synergy R, HyPix-Arc 100'
_diffrn_measurement_method '\w scans'
_diffrn_orient_matrix_type 'CrysAlisPro convention (1999,Acta A55,543-557)'
_diffrn_orient_matrix_UB_11 -0.0625486000
_diffrn_orient_matrix_UB_12 -0.0042673000
_diffrn_orient_matrix_UB_13 0.0074745000
_diffrn_orient_matrix_UB_21 0.0078847000
_diffrn_orient_matrix_UB_22 0.0133884000
_diffrn_orient_matrix_UB_23 0.2040670000
_diffrn_orient_matrix_UB_31 -0.0029475000
_diffrn_orient_matrix_UB_32 0.1265334000
_diffrn_orient_matrix_UB_33 -0.0211971000
_diffrn_radiation_monochromator mirror
_diffrn_radiation_probe x-ray
_diffrn_radiation_type 'Cu K\a'
_diffrn_radiation_wavelength 1.54184
_diffrn_reflns_av_R_equivalents 0.0299
_diffrn_reflns_av_unetI/netI 0.0133
_diffrn_reflns_Laue_measured_fraction_full 1.000
_diffrn_reflns_Laue_measured_fraction_max 1.000
_diffrn_reflns_limit_h_max 29
_diffrn_reflns_limit_h_min -29
_diffrn_reflns_limit_k_max 14
_diffrn_reflns_limit_k_min -13
_diffrn_reflns_limit_l_max 9
_diffrn_reflns_limit_l_min -9
_diffrn_reflns_number 41076
_diffrn_reflns_point_group_measured_fraction_full 1.000
_diffrn_reflns_point_group_measured_fraction_max 1.000
_diffrn_reflns_theta_full 67.684
_diffrn_reflns_theta_max 68.288
_diffrn_reflns_theta_min 3.621
_diffrn_source 'Rotating-anode X-ray tube'
_diffrn_source_type 'PhotonJet R (Cu) X-ray Source'
_exptl_absorpt_coefficient_mu 12.560
_exptl_absorpt_correction_T_max 0.876
_exptl_absorpt_correction_T_min 0.543
_exptl_absorpt_correction_type gaussian
_exptl_absorpt_process_details
;
CrysAlisPro 1.171.44.117a (Rigaku Oxford Diffraction, 2025)
Numerical absorption correction based on gaussian integration over
a multifaceted crystal model
Empirical absorption correction using spherical harmonics,
implemented in SCALE3 ABSPACK scaling algorithm.
;
_exptl_crystal_colour 'clear dark yellow'
_exptl_crystal_colour_lustre clear
_exptl_crystal_colour_modifier dark
_exptl_crystal_colour_primary yellow
_exptl_crystal_density_diffrn 1.820
_exptl_crystal_description prism
_exptl_crystal_F_000 1200
_exptl_crystal_recrystallization_method 'obtained from benzonitrile'
_exptl_crystal_size_max 0.13
_exptl_crystal_size_mid 0.06
_exptl_crystal_size_min 0.03
_refine_diff_density_max 1.494
_refine_diff_density_min -1.706
_refine_diff_density_rms 0.071
_refine_ls_extinction_method none
_refine_ls_goodness_of_fit_ref 1.093
_refine_ls_hydrogen_treatment constr
_refine_ls_matrix_type full
_refine_ls_number_parameters 307
_refine_ls_number_reflns 4072
_refine_ls_number_restraints 0
_refine_ls_restrained_S_all 1.093
_refine_ls_R_factor_all 0.0371
_refine_ls_R_factor_gt 0.0350
_refine_ls_shift/su_max 0.001
_refine_ls_shift/su_mean 0.000
_refine_ls_structure_factor_coef Fsqd
_refine_ls_weighting_details 'w=1/[\s^2^(Fo^2^)+(0.0436P)^2^+2.8809P] where P=(Fo^2^+2Fc^2^)/3'
_refine_ls_weighting_scheme calc
_refine_ls_wR_factor_gt 0.0918
_refine_ls_wR_factor_ref 0.0932
_reflns_Friedel_coverage 0.000
_reflns_number_gt 3785
_reflns_number_total 4072
_reflns_threshold_expression 'I > 2\s(I)'
_cod_data_source_file d6ra01043a3.cif
_cod_data_source_block 04484prism
_cod_database_code 7251842
_shelx_shelxl_version_number 2018/3
_chemical_oxdiff_formula C27H20CuIN6O2
_chemical_oxdiff_usercomment 'CP1-BzCN amber prism 275K '
_shelx_space_group_comment
;
The symmetry employed for this shelxl refinement is uniquely defined
by the following loop, which should always be used as a source of
symmetry information in preference to the above space-group names.
They are only intended as comments.
;
_shelx_estimated_absorpt_t_max 0.704
_shelx_estimated_absorpt_t_min 0.292
_diffrn_oxdiff_digest_od_ed
;

;
_diffrn_oxdiff_measurement_exp_name 04484prism.par
_olex2_refinement_description
;
1. Fixed Uiso
 At 1.2 times of:
  All C(H) groups, All N(H) groups
2.a Aromatic/amide H refined with riding coordinates:
 C2(H2), C3(H3), C4(H4), C8(H8), C9(H9), C10(H10), C12(H12), C13(H13),
 C14(H14), C18(H18), C19(H19), C20(H20), C22(H22), C23(H23), C24(H24), N2(H2A),
 N4(H4A)
;
_olex2_exptl_crystal_mounting_method 'placed on a MiTeGen micromount'
_olex2_submission_original_sample_id 04484prism
_olex2_submission_special_instructions 'No special instructions were received'
_oxdiff_exptl_absorpt_empirical_details
;
Empirical correction (ABSPACK) includes:
- Absorption correction using spherical harmonics
- Frame scaling
- Detector area scaling
;
_oxdiff_exptl_absorpt_empirical_full_max 1.335
_oxdiff_exptl_absorpt_empirical_full_min 0.822

loop_
_space_group_symop_operation_xyz
'x, y, z'
'-x, y+1/2, -z+1/2'
'-x, -y, -z'
'x, -y-1/2, z-1/2'

loop_
_atom_site_label
_atom_site_type_symbol
_atom_site_fract_x
_atom_site_fract_y
_atom_site_fract_z
_atom_site_U_iso_or_equiv
_atom_site_adp_type
_atom_site_occupancy
_atom_site_site_symmetry_order
_atom_site_calc_flag
_atom_site_refinement_flags_posn
_atom_site_refinement_flags_adp
_atom_site_refinement_flags_occupancy
_atom_site_disorder_assembly
_atom_site_disorder_group
C1 C 0.14466(13) 0.2549(3) 0.4346(4) 0.0351(6) Uani 1 1 d . . . . .
C2 C 0.10057(15) 0.1863(3) 0.4597(5) 0.0427(8) Uani 1 1 d . . . . .
H2 H 0.106130 0.112206 0.488474 0.051 Uiso 1 1 calc R U . . .
C3 C 0.04859(14) 0.2300(3) 0.4414(5) 0.0487(8) Uani 1 1 d . . . . .
H3 H 0.018361 0.185914 0.457417 0.058 Uiso 1 1 calc R U . . .
C4 C 0.04206(14) 0.3405(3) 0.3987(5) 0.0450(8) Uani 1 1 d . . . . .
H4 H 0.007463 0.372630 0.387965 0.054 Uiso 1 1 calc R U . . .
C5 C 0.08828(12) 0.4025(3) 0.3720(4) 0.0364(6) Uani 1 1 d . . . . .
C6 C 0.20139(13) 0.2059(2) 0.4563(4) 0.0361(7) Uani 1 1 d . . . . .
C7 C 0.29388(12) 0.2280(3) 0.3623(4) 0.0371(7) Uani 1 1 d . . . . .
C8 C 0.30523(15) 0.1183(3) 0.3459(5) 0.0491(8) Uani 1 1 d . . . . .
H8 H 0.277343 0.066304 0.347569 0.059 Uiso 1 1 calc R U . . .
C9 C 0.35927(15) 0.0838(3) 0.3266(6) 0.0535(9) Uani 1 1 d . . . . .
H9 H 0.366658 0.008816 0.316884 0.064 Uiso 1 1 calc R U . . .
C10 C 0.40078(15) 0.1577(3) 0.3217(5) 0.0514(9) Uani 1 1 d . . . . .
H10 H 0.436226 0.133150 0.310185 0.062 Uiso 1 1 calc R U . . .
C11 C 0.38998(13) 0.2718(3) 0.3343(4) 0.0394(7) Uani 1 1 d . . . . .
C12 C 0.42228(15) 0.4513(3) 0.3319(5) 0.0516(9) Uani 1 1 d . . . . .
H12 H 0.450950 0.500510 0.321893 0.062 Uiso 1 1 calc R U . . .
C13 C 0.37041(15) 0.4944(3) 0.3545(5) 0.0500(8) Uani 1 1 d . . . . .
H13 H 0.365200 0.570375 0.360090 0.060 Uiso 1 1 calc R U . . .
C14 C 0.32765(13) 0.4241(3) 0.3683(5) 0.0421(7) Uani 1 1 d . . . . .
H14 H 0.293159 0.451615 0.385963 0.050 Uiso 1 1 calc R U . . .
C15 C 0.33603(13) 0.3092(2) 0.3557(4) 0.0363(7) Uani 1 1 d . . . . .
C16 C 0.08093(13) 0.5215(3) 0.3153(4) 0.0413(7) Uani 1 1 d . . . . .
C17 C 0.13571(13) 0.6891(2) 0.2667(4) 0.0370(7) Uani 1 1 d . . . . .
C18 C 0.09683(15) 0.7657(3) 0.3028(5) 0.0466(8) Uani 1 1 d . . . . .
H18 H 0.063444 0.742926 0.339656 0.056 Uiso 1 1 calc R U . . .
C19 C 0.10807(17) 0.8791(3) 0.2835(5) 0.0539(9) Uani 1 1 d . . . . .
H19 H 0.081379 0.930434 0.306219 0.065 Uiso 1 1 calc R U . . .
C20 C 0.15603(17) 0.9152(3) 0.2335(5) 0.0535(9) Uani 1 1 d . . . . .
H20 H 0.162457 0.990631 0.224820 0.064 Uiso 1 1 calc R U . . .
C21 C 0.19706(15) 0.8385(3) 0.1936(5) 0.0434(8) Uani 1 1 d . . . . .
C22 C 0.28250(18) 0.8067(3) 0.1066(5) 0.0572(10) Uani 1 1 d . . . . .
H22 H 0.316014 0.833785 0.077295 0.069 Uiso 1 1 calc R U . . .
C23 C 0.27537(15) 0.6915(3) 0.1083(5) 0.0479(8) Uani 1 1 d . . . . .
H23 H 0.302846 0.644523 0.076388 0.057 Uiso 1 1 calc R U . . .
C24 C 0.22730(13) 0.6501(3) 0.1577(4) 0.0399(7) Uani 1 1 d . . . . .
H24 H 0.221459 0.574162 0.159274 0.048 Uiso 1 1 calc R U . . .
C25 C 0.18651(13) 0.7234(3) 0.2065(4) 0.0355(6) Uani 1 1 d . . . . .
Cu1 Cu 0.50788(2) 0.29083(5) 0.30152(9) 0.05797(17) Uani 1 1 d . . . . .
I1 I 0.56378(2) 0.31662(3) 0.04275(4) 0.06624(12) Uani 1 1 d . . . . .
N1 N 0.13918(10) 0.3616(2) 0.3899(3) 0.0334(5) Uani 1 1 d . . . . .
N2 N 0.23952(10) 0.2640(2) 0.3791(4) 0.0392(6) Uani 1 1 d . . . . .
H2A H 0.230237 0.327915 0.336576 0.047 Uiso 1 1 calc R U . . .
N3 N 0.43269(11) 0.3448(2) 0.3239(4) 0.0461(7) Uani 1 1 d . . . . .
N4 N 0.12802(10) 0.5749(2) 0.2944(4) 0.0390(6) Uani 1 1 d . . . . .
H4A H 0.157003 0.534621 0.298257 0.047 Uiso 1 1 calc R U . . .
N5 N 0.24515(15) 0.8787(3) 0.1435(4) 0.0552(8) Uani 1 1 d . . . . .
O1 O 0.20981(10) 0.11911(18) 0.5384(3) 0.0466(5) Uani 1 1 d . . . . .
O2 O 0.03522(10) 0.5612(2) 0.2915(5) 0.0680(8) Uani 1 1 d . . . . .

loop_
_atom_site_aniso_label
_atom_site_aniso_U_11
_atom_site_aniso_U_22
_atom_site_aniso_U_33
_atom_site_aniso_U_23
_atom_site_aniso_U_13
_atom_site_aniso_U_12
C1 0.0379(16) 0.0331(16) 0.0345(15) -0.0022(12) 0.0036(12) -0.0040(12)
C2 0.0481(19) 0.0363(17) 0.0443(18) 0.0009(13) 0.0079(15) -0.0110(14)
C3 0.0396(18) 0.054(2) 0.054(2) -0.0004(16) 0.0097(15) -0.0177(16)
C4 0.0310(16) 0.052(2) 0.052(2) -0.0011(15) 0.0071(14) -0.0052(14)
C5 0.0313(15) 0.0400(17) 0.0384(16) -0.0022(13) 0.0052(12) -0.0037(12)
C6 0.0413(17) 0.0287(15) 0.0377(16) -0.0036(12) 0.0014(13) -0.0011(12)
C7 0.0319(15) 0.0345(16) 0.0441(17) 0.0015(13) -0.0004(12) 0.0046(12)
C8 0.0445(19) 0.0350(18) 0.066(2) -0.0022(15) -0.0016(16) 0.0008(14)
C9 0.050(2) 0.0317(17) 0.078(3) -0.0048(16) 0.0009(18) 0.0117(15)
C10 0.0388(18) 0.047(2) 0.068(2) -0.0039(17) 0.0004(16) 0.0155(16)
C11 0.0329(16) 0.0403(17) 0.0443(17) 0.0012(14) 0.0005(13) 0.0060(13)
C12 0.0394(18) 0.047(2) 0.069(2) 0.0049(17) 0.0086(16) -0.0025(15)
C13 0.0439(19) 0.0356(18) 0.071(2) 0.0014(16) 0.0093(17) 0.0029(14)
C14 0.0353(16) 0.0330(16) 0.058(2) 0.0023(14) 0.0068(14) 0.0066(13)
C15 0.0346(16) 0.0342(16) 0.0396(17) 0.0027(12) 0.0010(13) 0.0042(12)
C16 0.0339(16) 0.0424(18) 0.0475(18) 0.0020(14) 0.0038(13) 0.0034(13)
C17 0.0364(16) 0.0323(16) 0.0412(17) -0.0010(12) -0.0026(13) 0.0024(12)
C18 0.0417(18) 0.0433(19) 0.054(2) -0.0062(15) 0.0000(15) 0.0077(15)
C19 0.057(2) 0.0370(19) 0.065(2) -0.0112(16) -0.0083(18) 0.0123(16)
C20 0.072(3) 0.0280(17) 0.057(2) -0.0040(15) -0.0123(18) 0.0049(16)
C21 0.052(2) 0.0349(17) 0.0418(18) 0.0003(13) -0.0051(15) -0.0056(14)
C22 0.055(2) 0.060(2) 0.057(2) 0.0057(18) 0.0059(18) -0.0216(19)
C23 0.0416(19) 0.053(2) 0.049(2) 0.0030(15) 0.0061(15) -0.0033(15)
C24 0.0403(17) 0.0341(16) 0.0449(18) 0.0012(13) 0.0021(14) -0.0005(13)
C25 0.0393(16) 0.0303(15) 0.0353(15) 0.0000(12) -0.0048(12) 0.0003(12)
Cu1 0.0340(3) 0.0585(4) 0.0821(4) -0.0070(3) 0.0087(3) 0.0041(2)
I1 0.04796(17) 0.0821(2) 0.0694(2) -0.00498(13) 0.00949(12) -0.02088(12)
N1 0.0310(12) 0.0314(13) 0.0381(13) -0.0007(10) 0.0046(10) -0.0025(10)
N2 0.0324(13) 0.0290(13) 0.0557(16) 0.0076(11) 0.0016(11) 0.0018(10)
N3 0.0345(14) 0.0453(16) 0.0588(18) 0.0024(13) 0.0062(12) 0.0038(12)
N4 0.0307(13) 0.0320(13) 0.0547(16) 0.0023(11) 0.0058(11) 0.0037(10)
N5 0.066(2) 0.0412(17) 0.0575(19) 0.0035(14) -0.0003(15) -0.0149(15)
O1 0.0570(14) 0.0315(12) 0.0517(13) 0.0076(10) 0.0075(11) 0.0048(10)
O2 0.0326(13) 0.0572(17) 0.114(2) 0.0190(16) 0.0041(14) 0.0079(12)

loop_
_atom_type_symbol
_atom_type_description
_atom_type_scat_dispersion_real
_atom_type_scat_dispersion_imag
_atom_type_scat_source
C C 0.0181 0.0091 'International Tables Vol C Tables 4.2.6.8 and 6.1.1.4'
H H 0.0000 0.0000 'International Tables Vol C Tables 4.2.6.8 and 6.1.1.4'
Cu Cu -1.9646 0.5888 'International Tables Vol C Tables 4.2.6.8 and 6.1.1.4'
I I -0.3257 6.8362 'International Tables Vol C Tables 4.2.6.8 and 6.1.1.4'
N N 0.0311 0.0180 'International Tables Vol C Tables 4.2.6.8 and 6.1.1.4'
O O 0.0492 0.0322 'International Tables Vol C Tables 4.2.6.8 and 6.1.1.4'

loop_
_exptl_crystal_face_index_h
_exptl_crystal_face_index_k
_exptl_crystal_face_index_l
_exptl_crystal_face_perp_dist
1 0 -1 0.0573
-1 0 1 0.0713
-1 -1 1 0.0627
1 -1 -1 0.0540
-1 1 0 0.0392
1 0 0 0.0120
-1 0 0 0.0194
1 1 0 0.0323
0 1 0 0.0352
0 -1 0 0.0250
0 0 1 0.0696
0 -1 -1 0.0561
0 1 -1 0.0644
0 -1 1 0.0618
-1 1 -1 0.0599
1 0 1 0.0631
-1 -1 -1 0.0570
-1 0 -1 0.0557
1 2 1 0.0404
2 -1 1 0.0511

loop_
_geom_angle_atom_site_label_1
_geom_angle_atom_site_label_2
_geom_angle_atom_site_label_3
_geom_angle
_geom_angle_site_symmetry_1
_geom_angle_site_symmetry_3
_geom_angle_publ_flag
C2 C1 C6 118.2(3) . . ?
N1 C1 C2 123.3(3) . . ?
N1 C1 C6 118.5(3) . . ?
C3 C2 C1 118.8(3) . . ?
C2 C3 C4 118.8(3) . . ?
C3 C4 C5 118.6(3) . . ?
C4 C5 C16 118.7(3) . . ?
N1 C5 C4 123.4(3) . . ?
N1 C5 C16 117.9(3) . . ?
N2 C6 C1 114.8(3) . . ?
O1 C6 C1 120.1(3) . . ?
O1 C6 N2 125.1(3) . . ?
C8 C7 C15 120.7(3) . . ?
C8 C7 N2 120.5(3) . . ?
N2 C7 C15 118.7(3) . . ?
C7 C8 C9 119.9(3) . . ?
C10 C9 C8 121.5(3) . . ?
C9 C10 C11 119.8(3) . . ?
C10 C11 C15 120.1(3) . . ?
N3 C11 C10 118.4(3) . . ?
N3 C11 C15 121.6(3) . . ?
N3 C12 C13 123.6(3) . . ?
C14 C13 C12 119.4(3) . . ?
C13 C14 C15 119.5(3) . . ?
C11 C15 C7 118.0(3) . . ?
C14 C15 C7 124.4(3) . . ?
C14 C15 C11 117.7(3) . . ?
N4 C16 C5 114.3(3) . . ?
O2 C16 C5 120.2(3) . . ?
O2 C16 N4 125.5(3) . . ?
C18 C17 C25 120.6(3) . . ?
C18 C17 N4 121.7(3) . . ?
N4 C17 C25 117.6(3) . . ?
C17 C18 C19 119.3(3) . . ?
C20 C19 C18 122.1(3) . . ?
C19 C20 C21 120.2(3) . . ?
C20 C21 C25 119.2(3) . . ?
N5 C21 C20 118.3(3) . . ?
N5 C21 C25 122.5(3) . . ?
N5 C22 C23 124.5(4) . . ?
C24 C23 C22 118.6(4) . . ?
C23 C24 C25 119.4(3) . . ?
C21 C25 C17 118.4(3) . . ?
C24 C25 C17 124.1(3) . . ?
C24 C25 C21 117.4(3) . . ?
I1 Cu1 I1 108.90(2) . 4_566 ?
N3 Cu1 I1 127.38(9) . . ?
N3 Cu1 I1 123.71(9) . 4_566 ?
Cu1 I1 Cu1 101.297(19) . 4_565 ?
C1 N1 C5 117.0(3) . . ?
C6 N2 C7 125.1(3) . . ?
C11 N3 Cu1 120.9(2) . . ?
C12 N3 C11 118.2(3) . . ?
C12 N3 Cu1 120.9(2) . . ?
C16 N4 C17 128.0(3) . . ?
C22 N5 C21 117.4(3) . . ?

loop_
_geom_bond_atom_site_label_1
_geom_bond_atom_site_label_2
_geom_bond_distance
_geom_bond_site_symmetry_2
_geom_bond_publ_flag
C1 C2 1.390(4) . ?
C1 C6 1.507(4) . ?
C1 N1 1.338(4) . ?
C2 C3 1.375(5) . ?
C3 C4 1.381(5) . ?
C4 C5 1.390(4) . ?
C5 C16 1.508(5) . ?
C5 N1 1.338(4) . ?
C6 N2 1.344(4) . ?
C6 O1 1.227(4) . ?
C7 C8 1.365(5) . ?
C7 C15 1.430(4) . ?
C7 N2 1.419(4) . ?
C8 C9 1.409(5) . ?
C9 C10 1.358(5) . ?
C10 C11 1.412(5) . ?
C11 C15 1.421(4) . ?
C11 N3 1.377(4) . ?
C12 C13 1.400(5) . ?
C12 N3 1.317(5) . ?
C13 C14 1.362(5) . ?
C14 C15 1.410(4) . ?
C16 N4 1.346(4) . ?
C16 O2 1.217(4) . ?
C17 C18 1.375(5) . ?
C17 C25 1.426(5) . ?
C17 N4 1.413(4) . ?
C18 C19 1.410(5) . ?
C19 C20 1.341(6) . ?
C20 C21 1.421(5) . ?
C21 C25 1.422(4) . ?
C21 N5 1.361(5) . ?
C22 C23 1.405(5) . ?
C22 N5 1.313(6) . ?
C23 C24 1.364(5) . ?
C24 C25 1.411(5) . ?
Cu1 I1 2.5044(7) . ?
Cu1 I1 2.5320(7) 4_566 ?
Cu1 N3 1.978(3) . ?

loop_
_geom_hbond_atom_site_label_D
_geom_hbond_atom_site_label_H
_geom_hbond_atom_site_label_A
_geom_hbond_distance_DH
_geom_hbond_distance_HA
_geom_hbond_distance_DA
_geom_hbond_angle_DHA
_geom_hbond_site_symmetry_A
_geom_hbond_publ_flag
C8 H8 O1 0.93 2.38 2.864(5) 112.3 . yes
C18 H18 O2 0.93 2.32 2.897(5) 119.4 . yes
N2 H2A O1 0.86 2.35 2.962(4) 128.9 4_565 yes
N4 H4A N1 0.86 2.26 2.688(4) 110.7 . yes

loop_
_geom_torsion_atom_site_label_1
_geom_torsion_atom_site_label_2
_geom_torsion_atom_site_label_3
_geom_torsion_atom_site_label_4
_geom_torsion
_geom_torsion_site_symmetry_1
_geom_torsion_site_symmetry_2
_geom_torsion_site_symmetry_3
_geom_torsion_site_symmetry_4
_geom_torsion_publ_flag
C1 C2 C3 C4 0.0(5) . . . . ?
C1 C6 N2 C7 -171.8(3) . . . . ?
C2 C1 C6 N2 160.5(3) . . . . ?
C2 C1 C6 O1 -19.1(4) . . . . ?
C2 C1 N1 C5 1.1(4) . . . . ?
C2 C3 C4 C5 1.4(5) . . . . ?
C3 C4 C5 C16 176.6(3) . . . . ?
C3 C4 C5 N1 -1.7(5) . . . . ?
C4 C5 C16 N4 179.5(3) . . . . ?
C4 C5 C16 O2 -0.9(5) . . . . ?
C4 C5 N1 C1 0.4(5) . . . . ?
C5 C16 N4 C17 -170.5(3) . . . . ?
C6 C1 C2 C3 179.7(3) . . . . ?
C6 C1 N1 C5 -179.9(3) . . . . ?
C7 C8 C9 C10 -0.7(6) . . . . ?
C8 C7 C15 C11 -0.9(5) . . . . ?
C8 C7 C15 C14 178.9(3) . . . . ?
C8 C7 N2 C6 30.7(5) . . . . ?
C8 C9 C10 C11 -0.7(6) . . . . ?
C9 C10 C11 C15 1.3(6) . . . . ?
C9 C10 C11 N3 -178.2(4) . . . . ?
C10 C11 C15 C7 -0.5(5) . . . . ?
C10 C11 C15 C14 179.7(3) . . . . ?
C10 C11 N3 C12 178.6(4) . . . . ?
C10 C11 N3 Cu1 -2.4(4) . . . . ?
C12 C13 C14 C15 -1.4(6) . . . . ?
C13 C12 N3 C11 1.6(6) . . . . ?
C13 C12 N3 Cu1 -177.5(3) . . . . ?
C13 C14 C15 C7 -177.8(3) . . . . ?
C13 C14 C15 C11 1.9(5) . . . . ?
C15 C7 C8 C9 1.5(5) . . . . ?
C15 C7 N2 C6 -151.7(3) . . . . ?
C15 C11 N3 C12 -0.9(5) . . . . ?
C15 C11 N3 Cu1 178.1(2) . . . . ?
C16 C5 N1 C1 -177.9(3) . . . . ?
C17 C18 C19 C20 -1.1(6) . . . . ?
C18 C17 C25 C21 3.2(5) . . . . ?
C18 C17 C25 C24 -176.6(3) . . . . ?
C18 C17 N4 C16 17.1(5) . . . . ?
C18 C19 C20 C21 1.6(6) . . . . ?
C19 C20 C21 C25 0.3(5) . . . . ?
C19 C20 C21 N5 -179.9(3) . . . . ?
C20 C21 C25 C17 -2.7(5) . . . . ?
C20 C21 C25 C24 177.1(3) . . . . ?
C20 C21 N5 C22 -179.8(3) . . . . ?
C22 C23 C24 C25 -0.4(5) . . . . ?
C23 C22 N5 C21 2.7(6) . . . . ?
C23 C24 C25 C17 -177.5(3) . . . . ?
C23 C24 C25 C21 2.7(5) . . . . ?
C25 C17 C18 C19 -1.4(5) . . . . ?
C25 C17 N4 C16 -165.5(3) . . . . ?
C25 C21 N5 C22 0.0(5) . . . . ?
N1 C1 C2 C3 -1.3(5) . . . . ?
N1 C1 C6 N2 -18.6(4) . . . . ?
N1 C1 C6 O1 161.8(3) . . . . ?
N1 C5 C16 N4 -2.1(4) . . . . ?
N1 C5 C16 O2 177.5(3) . . . . ?
N2 C7 C8 C9 179.0(3) . . . . ?
N2 C7 C15 C11 -178.5(3) . . . . ?
N2 C7 C15 C14 1.3(5) . . . . ?
N3 C11 C15 C7 179.0(3) . . . . ?
N3 C11 C15 C14 -0.8(5) . . . . ?
N3 C12 C13 C14 -0.4(6) . . . . ?
N4 C17 C18 C19 176.0(3) . . . . ?
N4 C17 C25 C21 -174.3(3) . . . . ?
N4 C17 C25 C24 5.9(5) . . . . ?
N5 C21 C25 C17 177.6(3) . . . . ?
N5 C21 C25 C24 -2.6(5) . . . . ?
N5 C22 C23 C24 -2.5(6) . . . . ?
O1 C6 N2 C7 7.7(5) . . . . ?
O2 C16 N4 C17 9.9(6) . . . . ?

loop_
_exptl_oxdiff_crystal_face_indexfrac_h
_exptl_oxdiff_crystal_face_indexfrac_k
_exptl_oxdiff_crystal_face_indexfrac_l
_exptl_oxdiff_crystal_face_x
_exptl_oxdiff_crystal_face_y
_exptl_oxdiff_crystal_face_z
0.9972 0.0025 -0.9987 -0.0699 -0.1959 0.0185
-0.9972 -0.0025 0.9987 0.0699 0.1959 -0.0185
-0.9943 -1.0026 0.9985 0.0739 0.1825 -0.1451
1.0002 -0.9976 -0.9990 -0.0658 -0.2093 -0.1080
-1.0019 0.9990 0.0002 0.0584 0.0055 0.1294
0.9989 0.0011 0.0000 -0.0625 0.0079 -0.0028
-0.9989 -0.0011 -0.0000 0.0625 -0.0079 0.0028
0.9960 1.0012 0.0003 -0.0666 0.0213 0.1237
-0.0030 1.0001 0.0003 -0.0041 0.0134 0.1266
0.0030 -1.0001 -0.0003 0.0041 -0.0134 -0.1266
0.0017 -0.0015 0.9988 0.0074 0.2038 -0.0214
0.0013 -0.9987 -0.9990 -0.0033 -0.2172 -0.1052
-0.0047 1.0016 -0.9985 -0.0114 -0.1904 0.1479
0.0047 -1.0016 0.9985 0.0114 0.1904 -0.1479
-1.0036 1.0005 -0.9986 0.0510 -0.1983 0.1507
1.0006 -0.0004 0.9988 -0.0551 0.2117 -0.0242
-0.9977 -0.9997 -0.9991 0.0592 -0.2251 -0.1024
-1.0006 0.0004 -0.9988 0.0551 -0.2117 0.0242
0.9947 1.9998 0.9993 -0.0633 0.2385 0.2289
2.0025 -0.9994 0.9986 -0.1135 0.2062 -0.1535
